data_1559215
loop_
_publ_author_name
'Zhang, Zhenxing'
'Zhang, Lei'
'Zhang, Xianhao'
'Yang, Jianxin'
'Yin, Yunxing'
'Jiang, Yangye'
'Zeng, Cheng-Chu'
'Lu, Gang'
'Yang, Yang'
'Mo, Fanyang'

_publ_section_title
;
 Anodic Oxidation Triggered Divergent 1,2- and 1,4-Group Transfer
 Reactions of \b-Hydroxycarboxylic Acids Enabled by Electrochemical
 Regulation
;
_journal_name_full 'Chemical Science'
_journal_paper_doi 10.1039/D0SC02386H
_journal_year 2020
_chemical_formula_moiety 'C16 H12 O3'
_chemical_formula_sum 'C16 H12 O3'
_chemical_formula_weight 252.26
_space_group_crystal_system monoclinic
_space_group_IT_number 14
_space_group_name_Hall '-P 2yn'
_space_group_name_H-M_alt 'P 1 21/n 1'
_atom_sites_solution_hydrogens geom
_audit_creation_date 2019-02-28
_audit_creation_method
;
Olex2 1.2
(compiled 2018.05.29 svn.r3508 for OlexSys, GUI svn.r5506)
;
_audit_update_record
;
2020-03-02 deposited with the CCDC.	2020-09-28 downloaded from the CCDC.
;
_cell_angle_alpha 90
_cell_angle_beta 102.032(2)
_cell_angle_gamma 90
_cell_formula_units_Z 4
_cell_length_a 8.0221(2)
_cell_length_b 11.8060(3)
_cell_length_c 13.2172(3)
_cell_measurement_reflns_used 18511
_cell_measurement_temperature 179.97(18)
_cell_measurement_theta_max 30.7360
_cell_measurement_theta_min 3.1450
_cell_volume 1224.29(5)
_computing_cell_refinement 'CrysAlisPro 1.171.39.33c (Rigaku OD, 2017)'
_computing_data_collection 'CrysAlisPro 1.171.39.33c (Rigaku OD, 2017)'
_computing_data_reduction 'CrysAlisPro 1.171.39.33c (Rigaku OD, 2017)'
_computing_molecular_graphics 'Olex2 (Dolomanov et al., 2009)'
_computing_publication_material 'Olex2 (Dolomanov et al., 2009)'
_computing_structure_refinement 'ShelXL (Sheldrick, 2015)'
_diffrn_ambient_environment N~2~
_diffrn_ambient_temperature 179.97(18)
_diffrn_detector 'CCD plate'
_diffrn_measured_fraction_theta_full 1.000
_diffrn_measured_fraction_theta_max 0.918
_diffrn_measurement_details
;
List of Runs (angles in degrees, time in seconds):

  # Type    Start    End  Width  t~exp~   \w     \q     \k     \f   Frames
#--------------------------------------------------------------------------
  1  \w     42.00  81.00   0.50    1.00    --   -1.90  57.00 150.00   78
  2  \w    -21.00  88.00   0.50    1.00    --   -1.90  37.00-150.00  218
  3  \w    -25.00  84.00   0.50    1.00    --   -1.90  57.00  60.00  218
  4  \w     48.00  88.00   0.50    1.00    --   -1.90  19.00 150.00   80
  5  \w    -25.00  17.00   0.50    1.00    --   -1.90  57.00 150.00   84
  6  \w    -26.00  88.00   0.50    1.00    --   -1.90  19.00   0.00  228
  7  \w    -26.00  42.00   0.50    1.00    --   -1.90  19.00 150.00  136
  8  \w      9.00  34.00   0.50    1.00    --    2.00 -82.00 120.00   50
  9  \w    -32.00  -4.00   0.50    1.00    --    2.00 -82.00 120.00   56
 10  \w    -33.00  34.00   0.50    1.00    --    2.00 -82.00  30.00  134
 11  \w      9.00  34.00   0.50    1.00    --    2.00 -82.00 -90.00   50
 12  \w    -32.00  -5.00   0.50    1.00    --    2.00 -82.00 -90.00   54
 13  \w      2.00  34.00   0.50    1.00    --    2.00 -82.00 -30.00   64
;
_diffrn_measurement_device 'four-circle diffractometer'
_diffrn_measurement_device_type 'XtaLAB AFC12 (RINC): Kappa single'
_diffrn_measurement_method '\w scans'
_diffrn_orient_matrix_type 'CrysAlisPro convention (1999,Acta A55,543-557)'
_diffrn_orient_matrix_UB_11 0.0244211000
_diffrn_orient_matrix_UB_12 -0.0518355000
_diffrn_orient_matrix_UB_13 -0.0197760000
_diffrn_orient_matrix_UB_21 -0.0565292000
_diffrn_orient_matrix_UB_22 -0.0296587000
_diffrn_orient_matrix_UB_23 0.0252908000
_diffrn_orient_matrix_UB_31 -0.0662424000
_diffrn_orient_matrix_UB_32 0.0061967000
_diffrn_orient_matrix_UB_33 -0.0445154000
_diffrn_radiation_monochromator mirror
_diffrn_radiation_probe x-ray
_diffrn_radiation_type MoK\a
_diffrn_radiation_wavelength 0.71073
_diffrn_reflns_av_R_equivalents 0.0258
_diffrn_reflns_av_unetI/netI 0.0120
_diffrn_reflns_Laue_measured_fraction_full 1.000
_diffrn_reflns_Laue_measured_fraction_max 0.918
_diffrn_reflns_limit_h_max 10
_diffrn_reflns_limit_h_min -11
_diffrn_reflns_limit_k_max 16
_diffrn_reflns_limit_k_min -16
_diffrn_reflns_limit_l_max 18
_diffrn_reflns_limit_l_min -18
_diffrn_reflns_number 35463
_diffrn_reflns_point_group_measured_fraction_full 1.000
_diffrn_reflns_point_group_measured_fraction_max 0.918
_diffrn_reflns_theta_full 25.242
_diffrn_reflns_theta_max 30.418
_diffrn_reflns_theta_min 2.742
_diffrn_source 'Rotating-anode X-ray tube'
_diffrn_source_type 'Rigaku (Mo) X-ray Source'
_exptl_absorpt_coefficient_mu 0.094
_exptl_absorpt_correction_T_max 1.00000
_exptl_absorpt_correction_T_min 0.84455
_exptl_absorpt_correction_type multi-scan
_exptl_absorpt_process_details
;
CrysAlisPro 1.171.39.33c (Rigaku Oxford Diffraction, 2017)
Empirical absorption correction using spherical harmonics,
 implemented in SCALE3 ABSPACK scaling algorithm.
;
_exptl_crystal_density_diffrn 1.369
_exptl_crystal_description Block
_exptl_crystal_F_000 528
_exptl_crystal_size_max 0.1
_exptl_crystal_size_mid 0.1
_exptl_crystal_size_min 0.1
_refine_diff_density_max 0.397
_refine_diff_density_min -0.171
_refine_diff_density_rms 0.042
_refine_ls_extinction_method none
_refine_ls_goodness_of_fit_ref 1.040
_refine_ls_hydrogen_treatment constr
_refine_ls_matrix_type full
_refine_ls_number_parameters 173
_refine_ls_number_reflns 3403
_refine_ls_number_restraints 0
_refine_ls_restrained_S_all 1.040
_refine_ls_R_factor_all 0.0403
_refine_ls_R_factor_gt 0.0374
_refine_ls_shift/su_max 0.001
_refine_ls_shift/su_mean 0.000
_refine_ls_structure_factor_coef Fsqd
_refine_ls_weighting_details 'w=1/[\s^2^(Fo^2^)+(0.0533P)^2^+0.3973P] where P=(Fo^2^+2Fc^2^)/3'
_refine_ls_weighting_scheme calc
_refine_ls_wR_factor_gt 0.1015
_refine_ls_wR_factor_ref 0.1033
_reflns_Friedel_coverage 0.000
_reflns_number_gt 3122
_reflns_number_total 3403
_reflns_threshold_expression 'I > 2\s(I)'
_cod_data_source_file d0sc02386h2.cif
_cod_data_source_block exp_2935
_cod_database_code 1559215
_shelxl_version_number 2014-3
_chemical_oxdiff_formula C16H12O3
_shelx_space_group_comment
;
The symmetry employed for this shelxl refinement is uniquely defined
by the following loop, which should always be used as a source of
symmetry information in preference to the above space-group names.
They are only intended as comments.
;
_shelx_estimated_absorpt_t_max 0.991
_shelx_estimated_absorpt_t_min 0.991
_reflns_odcompleteness_completeness 99.86
_reflns_odcompleteness_iscentric 1
_reflns_odcompleteness_theta 27.42
_olex2_refinement_description
;
1. Fixed Uiso
 At 1.2 times of:
  All C(H) groups
 At 1.5 times of:
  All C(H,H,H) groups
2.a Ternary CH refined with riding coordinates:
 C2(H2)
2.b Aromatic/amide H refined with riding coordinates:
 C5(H5), C6(H6), C7(H7), C8(H8), C11(H11), C12(H12), C13(H13), C14(H14)
2.c Idealised Me refined as rotating group:
 C16(H16A,H16B,H16C)
;
_olex2_submission_special_instructions 'No special instructions were received'
_oxdiff_exptl_absorpt_empirical_details
;
Empirical correction (ABSPACK) includes:
- Absorption correction using spherical harmonics
- Frame scaling
;
_oxdiff_exptl_absorpt_empirical_full_max 1.355
_oxdiff_exptl_absorpt_empirical_full_min 0.644

loop_
_space_group_symop_operation_xyz
'x, y, z'
'-x+1/2, y+1/2, -z+1/2'
'-x, -y, -z'
'x-1/2, -y-1/2, z-1/2'

loop_
_atom_site_label
_atom_site_type_symbol
_atom_site_fract_x
_atom_site_fract_y
_atom_site_fract_z
_atom_site_U_iso_or_equiv
_atom_site_adp_type
_atom_site_occupancy
_atom_site_site_symmetry_order
_atom_site_calc_flag
_atom_site_refinement_flags_posn
_atom_site_refinement_flags_adp
_atom_site_refinement_flags_occupancy
_atom_site_disorder_assembly
_atom_site_disorder_group
C1 C 0.74825(12) 0.65759(8) 0.29345(7) 0.02200(19) Uani 1 1 d . . . . .
C2 C 0.82980(11) 0.55865(8) 0.24818(7) 0.02082(18) Uani 1 1 d . . . . .
H2 H 0.7535 0.5341 0.1841 0.025 Uiso 1 1 calc R . . . .
C3 C 0.85019(12) 0.46158(8) 0.32708(7) 0.02188(19) Uani 1 1 d . . . . .
C4 C 0.70196(11) 0.42491(7) 0.37218(7) 0.01834(17) Uani 1 1 d . . . . .
C5 C 0.74560(12) 0.37446(8) 0.47040(7) 0.02301(19) Uani 1 1 d . . . . .
H5 H 0.8599 0.3658 0.5018 0.028 Uiso 1 1 calc R . . . .
C6 C 0.62120(13) 0.33743(8) 0.52119(7) 0.0247(2) Uani 1 1 d . . . . .
H6 H 0.6520 0.3064 0.5871 0.030 Uiso 1 1 calc R . . . .
C7 C 0.45055(13) 0.34678(8) 0.47344(7) 0.02316(19) Uani 1 1 d . . . . .
H7 H 0.3666 0.3214 0.5071 0.028 Uiso 1 1 calc R . . . .
C8 C 0.40538(11) 0.39401(8) 0.37550(7) 0.02093(18) Uani 1 1 d . . . . .
H8 H 0.2908 0.3982 0.3434 0.025 Uiso 1 1 calc R . . . .
C9 C 0.52870(11) 0.43559(7) 0.32371(7) 0.01734(17) Uani 1 1 d . . . . .
C10 C 0.46018(11) 0.48364(8) 0.21882(7) 0.01830(17) Uani 1 1 d . . . . .
C11 C 0.35800(12) 0.41602(8) 0.14382(7) 0.02263(19) Uani 1 1 d . . . . .
H11 H 0.3434 0.3399 0.1579 0.027 Uiso 1 1 calc R . . . .
C12 C 0.27779(13) 0.46013(9) 0.04857(8) 0.0265(2) Uani 1 1 d . . . . .
H12 H 0.2100 0.4137 -0.0001 0.032 Uiso 1 1 calc R . . . .
C13 C 0.29891(14) 0.57356(9) 0.02609(8) 0.0271(2) Uani 1 1 d . . . . .
H13 H 0.2444 0.6033 -0.0374 0.033 Uiso 1 1 calc R . . . .
C14 C 0.40147(13) 0.64245(8) 0.09856(8) 0.0243(2) Uani 1 1 d . . . . .
H14 H 0.4173 0.7182 0.0839 0.029 Uiso 1 1 calc R . . . .
C15 C 0.48002(11) 0.59669(8) 0.19317(7) 0.01946(18) Uani 1 1 d . . . . .
C16 C 1.00060(13) 0.59370(10) 0.22395(9) 0.0306(2) Uani 1 1 d . . . . .
H16A H 0.9841 0.6579 0.1783 0.046 Uiso 1 1 calc GR . . . .
H16B H 1.0465 0.5318 0.1913 0.046 Uiso 1 1 calc GR . . . .
H16C H 1.0785 0.6134 0.2870 0.046 Uiso 1 1 calc GR . . . .
O1 O 0.57646(9) 0.67050(6) 0.26591(5) 0.02306(16) Uani 1 1 d . . . . .
O2 O 0.82773(11) 0.72355(7) 0.35409(6) 0.0351(2) Uani 1 1 d . . . . .
O3 O 0.98907(10) 0.41851(8) 0.35625(8) 0.0381(2) Uani 1 1 d . . . . .

loop_
_atom_site_aniso_label
_atom_site_aniso_U_11
_atom_site_aniso_U_22
_atom_site_aniso_U_33
_atom_site_aniso_U_23
_atom_site_aniso_U_13
_atom_site_aniso_U_12
C1 0.0253(4) 0.0205(4) 0.0212(4) -0.0013(3) 0.0071(3) -0.0054(3)
C2 0.0184(4) 0.0245(4) 0.0203(4) -0.0033(3) 0.0059(3) -0.0037(3)
C3 0.0184(4) 0.0217(4) 0.0260(4) -0.0022(3) 0.0057(3) -0.0012(3)
C4 0.0168(4) 0.0177(4) 0.0206(4) -0.0009(3) 0.0039(3) 0.0000(3)
C5 0.0207(4) 0.0247(4) 0.0219(4) 0.0007(3) 0.0004(3) 0.0029(3)
C6 0.0307(5) 0.0233(4) 0.0197(4) 0.0030(3) 0.0042(4) 0.0021(4)
C7 0.0265(5) 0.0212(4) 0.0237(4) 0.0007(3) 0.0096(4) -0.0025(3)
C8 0.0171(4) 0.0222(4) 0.0236(4) 0.0001(3) 0.0045(3) -0.0012(3)
C9 0.0181(4) 0.0155(4) 0.0183(4) -0.0001(3) 0.0034(3) 0.0003(3)
C10 0.0166(4) 0.0191(4) 0.0191(4) 0.0008(3) 0.0034(3) 0.0016(3)
C11 0.0231(4) 0.0201(4) 0.0234(4) 0.0002(3) 0.0017(3) -0.0016(3)
C12 0.0271(5) 0.0280(5) 0.0216(4) -0.0020(4) -0.0011(4) -0.0009(4)
C13 0.0294(5) 0.0294(5) 0.0208(4) 0.0041(4) 0.0013(4) 0.0046(4)
C14 0.0275(5) 0.0202(4) 0.0254(4) 0.0041(3) 0.0058(4) 0.0036(3)
C15 0.0190(4) 0.0186(4) 0.0208(4) -0.0016(3) 0.0041(3) 0.0011(3)
C16 0.0228(5) 0.0416(6) 0.0297(5) 0.0008(4) 0.0106(4) -0.0074(4)
O1 0.0257(3) 0.0179(3) 0.0253(3) -0.0040(2) 0.0045(3) 0.0002(2)
O2 0.0357(4) 0.0332(4) 0.0361(4) -0.0147(3) 0.0070(3) -0.0117(3)
O3 0.0192(4) 0.0394(5) 0.0572(5) 0.0129(4) 0.0115(3) 0.0057(3)

loop_
_atom_type_symbol
_atom_type_description
_atom_type_scat_dispersion_real
_atom_type_scat_dispersion_imag
_atom_type_scat_source
C C 0.0033 0.0016 'International Tables Vol C Tables 4.2.6.8 and 6.1.1.4'
H H 0.0000 0.0000 'International Tables Vol C Tables 4.2.6.8 and 6.1.1.4'
O O 0.0106 0.0060 'International Tables Vol C Tables 4.2.6.8 and 6.1.1.4'

loop_
_geom_angle_atom_site_label_1
_geom_angle_atom_site_label_2
_geom_angle_atom_site_label_3
_geom_angle
_geom_angle_site_symmetry_1
_geom_angle_site_symmetry_3
_geom_angle_publ_flag
O1 C1 C2 118.44(8) . . ?
O2 C1 C2 123.26(9) . . ?
O2 C1 O1 118.28(9) . . ?
C1 C2 H2 109.0 . . ?
C1 C2 C3 107.45(7) . . ?
C1 C2 C16 110.64(8) . . ?
C3 C2 H2 109.0 . . ?
C16 C2 H2 109.0 . . ?
C16 C2 C3 111.80(8) . . ?
C4 C3 C2 120.27(8) . . ?
O3 C3 C2 119.34(9) . . ?
O3 C3 C4 120.30(9) . . ?
C5 C4 C3 115.08(8) . . ?
C5 C4 C9 119.35(8) . . ?
C9 C4 C3 125.56(8) . . ?
C4 C5 H5 119.5 . . ?
C6 C5 C4 121.06(9) . . ?
C6 C5 H5 119.5 . . ?
C5 C6 H6 120.1 . . ?
C5 C6 C7 119.81(9) . . ?
C7 C6 H6 120.1 . . ?
C6 C7 H7 120.1 . . ?
C8 C7 C6 119.85(9) . . ?
C8 C7 H7 120.1 . . ?
C7 C8 H8 119.3 . . ?
C7 C8 C9 121.49(8) . . ?
C9 C8 H8 119.3 . . ?
C4 C9 C10 126.40(8) . . ?
C8 C9 C4 118.39(8) . . ?
C8 C9 C10 115.17(8) . . ?
C11 C10 C9 119.32(8) . . ?
C15 C10 C9 123.44(8) . . ?
C15 C10 C11 117.00(8) . . ?
C10 C11 H11 119.3 . . ?
C12 C11 C10 121.38(9) . . ?
C12 C11 H11 119.3 . . ?
C11 C12 H12 120.0 . . ?
C13 C12 C11 120.04(9) . . ?
C13 C12 H12 120.0 . . ?
C12 C13 H13 120.1 . . ?
C14 C13 C12 119.87(9) . . ?
C14 C13 H13 120.1 . . ?
C13 C14 H14 120.4 . . ?
C15 C14 C13 119.10(9) . . ?
C15 C14 H14 120.4 . . ?
C10 C15 O1 120.13(8) . . ?
C14 C15 C10 122.59(9) . . ?
C14 C15 O1 117.22(8) . . ?
C2 C16 H16A 109.5 . . ?
C2 C16 H16B 109.5 . . ?
C2 C16 H16C 109.5 . . ?
H16A C16 H16B 109.5 . . ?
H16A C16 H16C 109.5 . . ?
H16B C16 H16C 109.5 . . ?
C1 O1 C15 119.81(7) . . ?

loop_
_geom_bond_atom_site_label_1
_geom_bond_atom_site_label_2
_geom_bond_distance
_geom_bond_site_symmetry_2
_geom_bond_publ_flag
C1 C2 1.5210(13) . ?
C1 O1 1.3586(12) . ?
C1 O2 1.2009(12) . ?
C2 H2 0.9800 . ?
C2 C3 1.5351(13) . ?
C2 C16 1.5278(13) . ?
C3 C4 1.5007(12) . ?
C3 O3 1.2121(12) . ?
C4 C5 1.4048(13) . ?
C4 C9 1.4096(12) . ?
C5 H5 0.9300 . ?
C5 C6 1.3845(14) . ?
C6 H6 0.9300 . ?
C6 C7 1.3872(14) . ?
C7 H7 0.9300 . ?
C7 C8 1.3865(13) . ?
C8 H8 0.9300 . ?
C8 C9 1.4038(12) . ?
C9 C10 1.4926(12) . ?
C10 C11 1.3976(12) . ?
C10 C15 1.3943(12) . ?
C11 H11 0.9300 . ?
C11 C12 1.3901(13) . ?
C12 H12 0.9300 . ?
C12 C13 1.3897(15) . ?
C13 H13 0.9300 . ?
C13 C14 1.3883(14) . ?
C14 H14 0.9300 . ?
C14 C15 1.3871(13) . ?
C15 O1 1.4044(11) . ?
C16 H16A 0.9600 . ?
C16 H16B 0.9600 . ?
C16 H16C 0.9600 . ?

loop_
_geom_torsion_atom_site_label_1
_geom_torsion_atom_site_label_2
_geom_torsion_atom_site_label_3
_geom_torsion_atom_site_label_4
_geom_torsion
_geom_torsion_site_symmetry_1
_geom_torsion_site_symmetry_2
_geom_torsion_site_symmetry_3
_geom_torsion_site_symmetry_4
_geom_torsion_publ_flag
C1 C2 C3 C4 50.22(11) . . . . ?
C1 C2 C3 O3 -126.29(10) . . . . ?
C2 C1 O1 C15 -3.20(12) . . . . ?
C2 C3 C4 C5 -153.73(8) . . . . ?
C2 C3 C4 C9 27.35(13) . . . . ?
C3 C4 C5 C6 179.56(9) . . . . ?
C3 C4 C9 C8 178.26(8) . . . . ?
C3 C4 C9 C10 0.79(14) . . . . ?
C4 C5 C6 C7 2.05(15) . . . . ?
C4 C9 C10 C11 120.64(10) . . . . ?
C4 C9 C10 C15 -65.13(13) . . . . ?
C5 C4 C9 C8 -0.63(13) . . . . ?
C5 C4 C9 C10 -178.10(8) . . . . ?
C5 C6 C7 C8 -0.54(14) . . . . ?
C6 C7 C8 C9 -1.56(14) . . . . ?
C7 C8 C9 C4 2.13(13) . . . . ?
C7 C8 C9 C10 179.88(8) . . . . ?
C8 C9 C10 C11 -56.91(11) . . . . ?
C8 C9 C10 C15 117.33(10) . . . . ?
C9 C4 C5 C6 -1.44(14) . . . . ?
C9 C10 C11 C12 173.65(9) . . . . ?
C9 C10 C15 C14 -173.52(8) . . . . ?
C9 C10 C15 O1 3.61(13) . . . . ?
C10 C11 C12 C13 0.27(16) . . . . ?
C10 C15 O1 C1 69.63(11) . . . . ?
C11 C10 C15 C14 0.84(13) . . . . ?
C11 C10 C15 O1 177.97(8) . . . . ?
C11 C12 C13 C14 0.58(16) . . . . ?
C12 C13 C14 C15 -0.70(15) . . . . ?
C13 C14 C15 C10 -0.03(15) . . . . ?
C13 C14 C15 O1 -177.24(8) . . . . ?
C14 C15 O1 C1 -113.09(9) . . . . ?
C15 C10 C11 C12 -0.95(14) . . . . ?
C16 C2 C3 C4 171.80(8) . . . . ?
C16 C2 C3 O3 -4.71(13) . . . . ?
O1 C1 C2 C3 -95.57(9) . . . . ?
O1 C1 C2 C16 142.13(9) . . . . ?
O2 C1 C2 C3 82.77(11) . . . . ?
O2 C1 C2 C16 -39.53(13) . . . . ?
O2 C1 O1 C15 178.37(9) . . . . ?
O3 C3 C4 C5 22.75(13) . . . . ?
O3 C3 C4 C9 -156.17(10) . . . . ?
